data_7131222
loop_
_publ_author_name
'Ling, Li'
'Song, Zeli'
'Shan, He'
'Wang, Chao'
'Li, Shouting'
'Wang, Yanjiao'
'Hu, Jianfeng'
'Chen, Qian'
'Zhang, Hao'
'Yang, Yong'

_publ_section_title
;
 Design and synthesis of a new family of planar and central chiral
 ferrocenyl phosphine ligands.
;
_journal_issue 19
_journal_name_full 'Chemical communications (Cambridge, England)'
_journal_page_first 2739
_journal_page_last 2742
_journal_paper_doi 10.1039/d2cc06492h
_journal_volume 59
_journal_year 2023
_chemical_absolute_configuration ad
_chemical_formula_sum 'C20 H22 Fe Si'
_chemical_formula_weight 346.31
_space_group_crystal_system orthorhombic
_space_group_IT_number 19
_space_group_name_Hall 'P 2ac 2ab'
_space_group_name_H-M_alt 'P 21 21 21'
_atom_sites_solution_hydrogens geom
_audit_creation_method SHELXL-2014/7
_audit_update_record
;
2021-07-12 deposited with the CCDC.	2023-01-26 downloaded from the CCDC.
;
_cell_angle_alpha 90
_cell_angle_beta 90
_cell_angle_gamma 90
_cell_formula_units_Z 4
_cell_length_a 6.267(5)
_cell_length_b 14.093(10)
_cell_length_c 20.143(16)
_cell_measurement_reflns_used 2470
_cell_measurement_temperature 273(2)
_cell_measurement_theta_max 22.58
_cell_measurement_theta_min 2.49
_cell_volume 1779(2)
_computing_structure_refinement 'SHELXL-2014/7 (Sheldrick, 2014)'
_diffrn_ambient_temperature 273(2)
_diffrn_measured_fraction_theta_full 0.962
_diffrn_measured_fraction_theta_max 0.926
_diffrn_measurement_device_type 'Bruker APEX-II CCD'
_diffrn_measurement_method '\f and \w scans'
_diffrn_radiation_type MoK\a
_diffrn_radiation_wavelength 0.71073
_diffrn_reflns_av_R_equivalents 0.0552
_diffrn_reflns_av_unetI/netI 0.0748
_diffrn_reflns_Laue_measured_fraction_full 0.962
_diffrn_reflns_Laue_measured_fraction_max 0.926
_diffrn_reflns_limit_h_max 8
_diffrn_reflns_limit_h_min -8
_diffrn_reflns_limit_k_max 17
_diffrn_reflns_limit_k_min -16
_diffrn_reflns_limit_l_max 23
_diffrn_reflns_limit_l_min -26
_diffrn_reflns_number 8734
_diffrn_reflns_point_group_measured_fraction_full 0.832
_diffrn_reflns_point_group_measured_fraction_max 0.766
_diffrn_reflns_theta_full 25.242
_diffrn_reflns_theta_max 28.409
_diffrn_reflns_theta_min 1.764
_exptl_absorpt_coefficient_mu 0.909
_exptl_crystal_colour yellow
_exptl_crystal_density_diffrn 1.293
_exptl_crystal_description block
_exptl_crystal_F_000 728
_exptl_crystal_size_max 0.2
_exptl_crystal_size_mid 0.2
_exptl_crystal_size_min 0.2
_refine_diff_density_max 0.528
_refine_diff_density_min -0.264
_refine_diff_density_rms 0.081
_refine_ls_abs_structure_details
;
 Flack x determined using 700 quotients [(I+)-(I-)]/[(I+)+(I-)]
 (Parsons, Flack and Wagner, Acta Cryst. B69 (2013) 249-259).
;
_refine_ls_abs_structure_Flack 0.00(2)
_refine_ls_extinction_method none
_refine_ls_goodness_of_fit_ref 1.033
_refine_ls_hydrogen_treatment constr
_refine_ls_matrix_type full
_refine_ls_number_parameters 202
_refine_ls_number_reflns 3427
_refine_ls_number_restraints 0
_refine_ls_restrained_S_all 1.033
_refine_ls_R_factor_all 0.0750
_refine_ls_R_factor_gt 0.0482
_refine_ls_shift/su_max 0.000
_refine_ls_shift/su_mean 0.000
_refine_ls_structure_factor_coef Fsqd
_refine_ls_weighting_details 'w=1/[\s^2^(Fo^2^)+(0.0581P)^2^] where P=(Fo^2^+2Fc^2^)/3'
_refine_ls_weighting_scheme calc
_refine_ls_wR_factor_gt 0.1157
_refine_ls_wR_factor_ref 0.1309
_reflns_Friedel_coverage 0.437
_reflns_Friedel_fraction_full 0.649
_reflns_Friedel_fraction_max 0.548
_reflns_number_gt 2514
_reflns_number_total 3427
_reflns_threshold_expression 'I > 2\s(I)'
_cod_data_source_file d2cc06492h2.cif
_cod_data_source_block lingli20190830_0m
_cod_depositor_comments 'Adding full bibliography for 7131222--7131231.cif.'
_cod_database_code 7131222
_shelx_shelxl_version_number 2014/7
_shelx_space_group_comment
;
The symmetry employed for this shelxl refinement is uniquely defined
by the following loop, which should always be used as a source of
symmetry information in preference to the above space-group names.
They are only intended as comments.
;

loop_
_space_group_symop_operation_xyz
'x, y, z'
'x+1/2, -y+1/2, -z'
'-x, y+1/2, -z+1/2'
'-x+1/2, -y, z+1/2'

loop_
_atom_site_label
_atom_site_type_symbol
_atom_site_fract_x
_atom_site_fract_y
_atom_site_fract_z
_atom_site_U_iso_or_equiv
_atom_site_adp_type
_atom_site_occupancy
_atom_site_site_symmetry_order
_atom_site_calc_flag
_atom_site_refinement_flags_posn
_atom_site_refinement_flags_adp
_atom_site_refinement_flags_occupancy
_atom_site_disorder_assembly
_atom_site_disorder_group
Fe1 Fe 0.03344(12) 1.08056(6) 0.05203(3) 0.0453(2) Uani 1 1 d . . . . .
Si1 Si 0.3110(2) 0.93746(11) 0.25502(7) 0.0465(4) Uani 1 1 d . . . . .
C1 C -0.0972(9) 0.9948(4) 0.1239(3) 0.0435(14) Uani 1 1 d . . . . .
C2 C -0.2260(9) 1.0777(5) 0.1127(2) 0.0522(14) Uani 1 1 d . . . . .
H17 H -0.3670 1.0785 0.0983 0.063 Uiso 1 1 calc R U . . .
C3 C -0.1003(11) 1.1571(5) 0.1274(3) 0.0575(18) Uani 1 1 d . . . . .
H16 H -0.1450 1.2199 0.1248 0.069 Uiso 1 1 calc R U . . .
C4 C 0.1076(11) 1.1264(4) 0.1471(3) 0.0499(15) Uani 1 1 d . . . . .
H1 H 0.2216 1.1651 0.1588 0.060 Uiso 1 1 calc R U . . .
C5 C 0.1076(9) 1.0261(4) 0.1454(2) 0.0416(14) Uani 1 1 d . . . . .
C6 C 0.2479(8) 0.9419(4) 0.1621(2) 0.0431(13) Uani 1 1 d . . . . .
H15 H 0.3808 0.9451 0.1366 0.052 Uiso 1 1 calc R U . . .
C7 C 0.1111(9) 0.8596(4) 0.1372(3) 0.0463(14) Uani 1 1 d . . . . .
C8 C -0.0919(9) 0.8908(4) 0.1165(3) 0.0468(14) Uani 1 1 d . . . . .
C9 C -0.2416(11) 0.8279(5) 0.0912(3) 0.0663(19) Uani 1 1 d . . . . .
H5 H -0.3740 0.8490 0.0764 0.080 Uiso 1 1 calc R U . . .
C10 C -0.1870(14) 0.7327(5) 0.0886(4) 0.088(3) Uani 1 1 d . . . . .
H4 H -0.2863 0.6885 0.0737 0.106 Uiso 1 1 calc R U . . .
C11 C 0.0139(14) 0.7029(5) 0.1080(4) 0.088(2) Uani 1 1 d . . . . .
H2 H 0.0494 0.6391 0.1041 0.105 Uiso 1 1 calc R U . . .
C12 C 0.1615(11) 0.7650(4) 0.1326(3) 0.0628(17) Uani 1 1 d . . . . .
H3 H 0.2948 0.7434 0.1462 0.075 Uiso 1 1 calc R U . . .
C13 C 0.4795(11) 0.8304(4) 0.2722(3) 0.0634(17) Uani 1 1 d . . . . .
H6 H 0.5466 0.8371 0.3148 0.095 Uiso 1 1 calc R U . . .
H8 H 0.5870 0.8246 0.2385 0.095 Uiso 1 1 calc R U . . .
H7 H 0.3913 0.7747 0.2721 0.095 Uiso 1 1 calc R U . . .
C14 C 0.4620(13) 1.0463(4) 0.2776(3) 0.0676(18) Uani 1 1 d . . . . .
H10 H 0.3646 1.0982 0.2831 0.101 Uiso 1 1 calc R U . . .
H9 H 0.5621 1.0610 0.2431 0.101 Uiso 1 1 calc R U . . .
H11 H 0.5374 1.0357 0.3185 0.101 Uiso 1 1 calc R U . . .
C15 C 0.0574(10) 0.9322(5) 0.3023(3) 0.0669(17) Uani 1 1 d . . . . .
H12 H -0.0220 0.8772 0.2890 0.100 Uiso 1 1 calc R U . . .
H14 H -0.0251 0.9882 0.2934 0.100 Uiso 1 1 calc R U . . .
H13 H 0.0880 0.9286 0.3489 0.100 Uiso 1 1 calc R U . . .
C16 C 0.096(2) 1.1601(6) -0.0302(4) 0.102(4) Uani 1 1 d . . . . .
H22 H 0.0885 1.2259 -0.0329 0.122 Uiso 1 1 calc R U . . .
C17 C -0.0714(12) 1.0966(9) -0.0429(3) 0.100(3) Uani 1 1 d . . . . .
H21 H -0.2113 1.1108 -0.0547 0.120 Uiso 1 1 calc R U . . .
C18 C 0.0212(18) 1.0061(7) -0.0335(3) 0.095(3) Uani 1 1 d . . . . .
H18 H -0.0496 0.9486 -0.0391 0.113 Uiso 1 1 calc R U . . .
C19 C 0.2235(17) 1.0151(6) -0.0157(3) 0.082(3) Uani 1 1 d . . . . .
H20 H 0.3152 0.9649 -0.0064 0.098 Uiso 1 1 calc R U . . .
C20 C 0.2770(14) 1.1072(7) -0.0129(3) 0.081(2) Uani 1 1 d . . . . .
H19 H 0.4101 1.1315 -0.0016 0.097 Uiso 1 1 calc R U . . .

loop_
_atom_site_aniso_label
_atom_site_aniso_U_11
_atom_site_aniso_U_22
_atom_site_aniso_U_33
_atom_site_aniso_U_23
_atom_site_aniso_U_13
_atom_site_aniso_U_12
Fe1 0.0593(5) 0.0424(5) 0.0344(3) 0.0011(3) 0.0024(3) 0.0005(4)
Si1 0.0503(8) 0.0454(10) 0.0437(8) 0.0042(7) -0.0021(6) 0.0010(8)
C1 0.049(3) 0.045(4) 0.037(3) 0.001(2) 0.008(2) -0.002(3)
C2 0.058(3) 0.054(4) 0.044(3) 0.004(3) 0.005(2) 0.014(4)
C3 0.085(5) 0.048(4) 0.039(3) -0.004(3) 0.000(3) 0.014(4)
C4 0.079(4) 0.032(4) 0.039(3) 0.001(2) -0.008(3) -0.007(3)
C5 0.054(4) 0.037(3) 0.035(3) 0.000(2) 0.003(2) -0.002(3)
C6 0.046(3) 0.039(3) 0.044(3) 0.005(2) 0.000(2) 0.002(2)
C7 0.057(3) 0.037(3) 0.045(3) 0.001(2) 0.007(3) -0.003(3)
C8 0.054(4) 0.040(4) 0.046(3) 0.001(2) 0.004(2) -0.004(3)
C9 0.058(4) 0.058(5) 0.082(5) -0.013(4) 0.002(3) -0.011(3)
C10 0.088(6) 0.055(5) 0.122(7) -0.031(5) 0.012(5) -0.023(4)
C11 0.098(6) 0.042(4) 0.124(7) -0.014(4) 0.010(5) -0.004(5)
C12 0.073(4) 0.039(4) 0.077(4) -0.006(3) 0.002(3) 0.002(3)
C13 0.070(4) 0.059(4) 0.062(4) 0.010(3) -0.005(3) 0.010(4)
C14 0.082(5) 0.066(4) 0.055(3) -0.003(3) -0.009(3) -0.007(4)
C15 0.064(4) 0.081(5) 0.056(3) 0.006(3) 0.005(3) 0.002(4)
C16 0.186(10) 0.060(5) 0.059(5) 0.030(4) 0.051(6) 0.026(6)
C17 0.070(5) 0.194(11) 0.038(3) 0.027(5) -0.001(3) 0.029(7)
C18 0.116(8) 0.124(8) 0.044(4) -0.029(4) 0.013(4) -0.053(7)
C19 0.115(7) 0.077(6) 0.054(4) -0.006(4) 0.022(4) 0.027(6)
C20 0.076(5) 0.107(7) 0.059(4) -0.005(4) 0.013(4) -0.006(5)

loop_
_atom_type_symbol
_atom_type_description
_atom_type_scat_dispersion_real
_atom_type_scat_dispersion_imag
_atom_type_scat_source
C C 0.0033 0.0016 'International Tables Vol C Tables 4.2.6.8 and 6.1.1.4'
H H 0.0000 0.0000 'International Tables Vol C Tables 4.2.6.8 and 6.1.1.4'
Si Si 0.0817 0.0704 'International Tables Vol C Tables 4.2.6.8 and 6.1.1.4'
Fe Fe 0.3463 0.8444 'International Tables Vol C Tables 4.2.6.8 and 6.1.1.4'

loop_
_geom_angle_atom_site_label_1
_geom_angle_atom_site_label_2
_geom_angle_atom_site_label_3
_geom_angle
_geom_angle_site_symmetry_1
_geom_angle_site_symmetry_3
_geom_angle_publ_flag
C18 Fe1 C17 40.8(4) . . ?
C18 Fe1 C19 38.1(4) . . ?
C17 Fe1 C19 67.0(3) . . ?
C18 Fe1 C2 118.2(3) . . ?
C17 Fe1 C2 108.0(3) . . ?
C19 Fe1 C2 149.6(4) . . ?
C18 Fe1 C16 66.4(4) . . ?
C17 Fe1 C16 40.3(4) . . ?
C19 Fe1 C16 65.9(3) . . ?
C2 Fe1 C16 130.8(4) . . ?
C18 Fe1 C3 153.3(4) . . ?
C17 Fe1 C3 120.5(3) . . ?
C19 Fe1 C3 168.3(4) . . ?
C2 Fe1 C3 40.2(3) . . ?
C16 Fe1 C3 113.1(3) . . ?
C18 Fe1 C20 65.0(3) . . ?
C17 Fe1 C20 67.6(3) . . ?
C19 Fe1 C20 38.4(3) . . ?
C2 Fe1 C20 169.9(3) . . ?
C16 Fe1 C20 40.1(4) . . ?
C3 Fe1 C20 133.2(3) . . ?
C18 Fe1 C1 106.3(3) . . ?
C17 Fe1 C1 126.8(3) . . ?
C19 Fe1 C1 116.1(3) . . ?
C2 Fe1 C1 41.2(2) . . ?
C16 Fe1 C1 166.5(4) . . ?
C3 Fe1 C1 67.9(2) . . ?
C20 Fe1 C1 148.8(3) . . ?
C18 Fe1 C4 163.4(4) . . ?
C17 Fe1 C4 154.9(4) . . ?
C19 Fe1 C4 129.0(3) . . ?
C2 Fe1 C4 68.3(3) . . ?
C16 Fe1 C4 122.4(3) . . ?
C3 Fe1 C4 40.6(2) . . ?
C20 Fe1 C4 111.5(3) . . ?
C1 Fe1 C4 67.8(2) . . ?
C18 Fe1 C5 126.0(4) . . ?
C17 Fe1 C5 164.0(4) . . ?
C19 Fe1 C5 107.9(3) . . ?
C2 Fe1 C5 68.2(2) . . ?
C16 Fe1 C5 153.3(4) . . ?
C3 Fe1 C5 67.4(2) . . ?
C20 Fe1 C5 118.6(3) . . ?
C1 Fe1 C5 40.3(2) . . ?
C4 Fe1 C5 39.8(2) . . ?
C15 Si1 C14 110.1(3) . . ?
C15 Si1 C13 110.9(3) . . ?
C14 Si1 C13 109.4(3) . . ?
C15 Si1 C6 109.1(3) . . ?
C14 Si1 C6 108.5(3) . . ?
C13 Si1 C6 108.9(3) . . ?
C5 C1 C2 107.6(5) . . ?
C5 C1 C8 108.5(5) . . ?
C2 C1 C8 143.6(6) . . ?
C5 C1 Fe1 70.9(3) . . ?
C2 C1 Fe1 68.6(3) . . ?
C8 C1 Fe1 120.3(4) . . ?
C3 C2 C1 107.5(5) . . ?
C3 C2 Fe1 70.2(3) . . ?
C1 C2 Fe1 70.2(3) . . ?
C3 C2 H17 126.3 . . ?
C1 C2 H17 126.3 . . ?
Fe1 C2 H17 124.9 . . ?
C2 C3 C4 109.3(5) . . ?
C2 C3 Fe1 69.6(3) . . ?
C4 C3 Fe1 70.9(4) . . ?
C2 C3 H16 125.4 . . ?
C4 C3 H16 125.4 . . ?
Fe1 C3 H16 125.7 . . ?
C5 C4 C3 107.2(6) . . ?
C5 C4 Fe1 70.5(3) . . ?
C3 C4 Fe1 68.5(3) . . ?
C5 C4 H1 126.4 . . ?
C3 C4 H1 126.4 . . ?
Fe1 C4 H1 126.2 . . ?
C4 C5 C1 108.5(5) . . ?
C4 C5 C6 141.0(6) . . ?
C1 C5 C6 110.4(5) . . ?
C4 C5 Fe1 69.8(3) . . ?
C1 C5 Fe1 68.8(3) . . ?
C6 C5 Fe1 128.3(4) . . ?
C5 C6 C7 101.3(4) . . ?
C5 C6 Si1 111.3(4) . . ?
C7 C6 Si1 114.4(4) . . ?
C5 C6 H15 109.8 . . ?
C7 C6 H15 109.8 . . ?
Si1 C6 H15 109.8 . . ?
C12 C7 C8 119.4(6) . . ?
C12 C7 C6 129.0(6) . . ?
C8 C7 C6 111.6(5) . . ?
C9 C8 C7 121.3(6) . . ?
C9 C8 C1 131.1(6) . . ?
C7 C8 C1 107.5(5) . . ?
C10 C9 C8 117.7(7) . . ?
C10 C9 H5 121.1 . . ?
C8 C9 H5 121.1 . . ?
C11 C10 C9 120.5(7) . . ?
C11 C10 H4 119.7 . . ?
C9 C10 H4 119.7 . . ?
C12 C11 C10 121.6(7) . . ?
C12 C11 H2 119.2 . . ?
C10 C11 H2 119.2 . . ?
C11 C12 C7 119.3(7) . . ?
C11 C12 H3 120.3 . . ?
C7 C12 H3 120.3 . . ?
Si1 C13 H6 109.5 . . ?
Si1 C13 H8 109.5 . . ?
H6 C13 H8 109.5 . . ?
Si1 C13 H7 109.5 . . ?
H6 C13 H7 109.5 . . ?
H8 C13 H7 109.5 . . ?
Si1 C14 H10 109.5 . . ?
Si1 C14 H9 109.5 . . ?
H10 C14 H9 109.5 . . ?
Si1 C14 H11 109.5 . . ?
H10 C14 H11 109.5 . . ?
H9 C14 H11 109.5 . . ?
Si1 C15 H12 109.5 . . ?
Si1 C15 H14 109.5 . . ?
H12 C15 H14 109.5 . . ?
Si1 C15 H13 109.5 . . ?
H12 C15 H13 109.5 . . ?
H14 C15 H13 109.5 . . ?
C17 C16 C20 108.1(7) . . ?
C17 C16 Fe1 69.7(4) . . ?
C20 C16 Fe1 70.2(4) . . ?
C17 C16 H22 125.9 . . ?
C20 C16 H22 125.9 . . ?
Fe1 C16 H22 125.8 . . ?
C16 C17 C18 104.1(7) . . ?
C16 C17 Fe1 70.0(4) . . ?
C18 C17 Fe1 69.0(4) . . ?
C16 C17 H21 127.9 . . ?
C18 C17 H21 127.9 . . ?
Fe1 C17 H21 124.7 . . ?
C19 C18 C17 110.0(8) . . ?
C19 C18 Fe1 71.4(4) . . ?
C17 C18 Fe1 70.2(4) . . ?
C19 C18 H18 125.0 . . ?
C17 C18 H18 125.0 . . ?
Fe1 C18 H18 125.0 . . ?
C18 C19 C20 110.1(9) . . ?
C18 C19 Fe1 70.4(5) . . ?
C20 C19 Fe1 71.3(5) . . ?
C18 C19 H20 124.9 . . ?
C20 C19 H20 124.9 . . ?
Fe1 C19 H20 124.9 . . ?
C19 C20 C16 107.6(9) . . ?
C19 C20 Fe1 70.3(5) . . ?
C16 C20 Fe1 69.7(4) . . ?
C19 C20 H19 126.2 . . ?
C16 C20 H19 126.2 . . ?
Fe1 C20 H19 125.4 . . ?

loop_
_geom_bond_atom_site_label_1
_geom_bond_atom_site_label_2
_geom_bond_distance
_geom_bond_site_symmetry_2
_geom_bond_publ_flag
Fe1 C18 2.019(6) . ?
Fe1 C17 2.034(6) . ?
Fe1 C19 2.032(7) . ?
Fe1 C2 2.034(6) . ?
Fe1 C16 2.039(6) . ?
Fe1 C3 2.042(6) . ?
Fe1 C20 2.045(8) . ?
Fe1 C1 2.056(6) . ?
Fe1 C4 2.073(6) . ?
Fe1 C5 2.083(5) . ?
Si1 C15 1.854(6) . ?
Si1 C14 1.859(7) . ?
Si1 C13 1.874(6) . ?
Si1 C6 1.913(5) . ?
C1 C5 1.424(8) . ?
C1 C2 1.438(8) . ?
C1 C8 1.475(8) . ?
C2 C3 1.400(9) . ?
C2 H17 0.9300 . ?
C3 C4 1.429(9) . ?
C3 H16 0.9300 . ?
C4 C5 1.413(8) . ?
C4 H1 0.9300 . ?
C5 C6 1.516(7) . ?
C6 C7 1.527(7) . ?
C6 H15 0.9800 . ?
C7 C12 1.373(8) . ?
C7 C8 1.409(8) . ?
C8 C9 1.387(8) . ?
C9 C10 1.385(10) . ?
C9 H5 0.9300 . ?
C10 C11 1.384(11) . ?
C10 H4 0.9300 . ?
C11 C12 1.367(10) . ?
C11 H2 0.9300 . ?
C12 H3 0.9300 . ?
C13 H6 0.9600 . ?
C13 H8 0.9600 . ?
C13 H7 0.9600 . ?
C14 H10 0.9600 . ?
C14 H9 0.9600 . ?
C14 H11 0.9600 . ?
C15 H12 0.9600 . ?
C15 H14 0.9600 . ?
C15 H13 0.9600 . ?
C16 C17 1.403(13) . ?
C16 C20 1.401(12) . ?
C16 H22 0.9300 . ?
C17 C18 1.414(12) . ?
C17 H21 0.9300 . ?
C18 C19 1.324(13) . ?
C18 H18 0.9300 . ?
C19 C20 1.341(12) . ?
C19 H20 0.9300 . ?
C20 H19 0.9300 . ?

loop_
_geom_torsion_atom_site_label_1
_geom_torsion_atom_site_label_2
_geom_torsion_atom_site_label_3
_geom_torsion_atom_site_label_4
_geom_torsion
_geom_torsion_site_symmetry_1
_geom_torsion_site_symmetry_2
_geom_torsion_site_symmetry_3
_geom_torsion_site_symmetry_4
_geom_torsion_publ_flag
C5 C1 C2 C3 -0.2(5) . . . . ?
C8 C1 C2 C3 -173.1(7) . . . . ?
Fe1 C1 C2 C3 -60.7(4) . . . . ?
C5 C1 C2 Fe1 60.5(4) . . . . ?
C8 C1 C2 Fe1 -112.4(8) . . . . ?
C1 C2 C3 C4 0.7(6) . . . . ?
Fe1 C2 C3 C4 -60.0(4) . . . . ?
C1 C2 C3 Fe1 60.7(3) . . . . ?
C2 C3 C4 C5 -0.9(7) . . . . ?
Fe1 C3 C4 C5 -60.1(4) . . . . ?
C2 C3 C4 Fe1 59.2(4) . . . . ?
C3 C4 C5 C1 0.8(7) . . . . ?
Fe1 C4 C5 C1 -58.1(4) . . . . ?
C3 C4 C5 C6 -174.7(6) . . . . ?
Fe1 C4 C5 C6 126.4(8) . . . . ?
C3 C4 C5 Fe1 58.9(4) . . . . ?
C2 C1 C5 C4 -0.4(6) . . . . ?
C8 C1 C5 C4 175.1(5) . . . . ?
Fe1 C1 C5 C4 58.6(4) . . . . ?
C2 C1 C5 C6 176.6(4) . . . . ?
C8 C1 C5 C6 -7.9(6) . . . . ?
Fe1 C1 C5 C6 -124.4(4) . . . . ?
C2 C1 C5 Fe1 -59.0(3) . . . . ?
C8 C1 C5 Fe1 116.5(4) . . . . ?
C4 C5 C6 C7 -175.9(7) . . . . ?
C1 C5 C6 C7 8.6(5) . . . . ?
Fe1 C5 C6 C7 -70.0(5) . . . . ?
C4 C5 C6 Si1 62.1(9) . . . . ?
C1 C5 C6 Si1 -113.4(4) . . . . ?
Fe1 C5 C6 Si1 168.0(3) . . . . ?
C5 C6 C7 C12 172.9(6) . . . . ?
Si1 C6 C7 C12 -67.2(7) . . . . ?
C5 C6 C7 C8 -6.6(6) . . . . ?
Si1 C6 C7 C8 113.3(4) . . . . ?
C12 C7 C8 C9 -0.4(9) . . . . ?
C6 C7 C8 C9 179.2(5) . . . . ?
C12 C7 C8 C1 -177.3(5) . . . . ?
C6 C7 C8 C1 2.3(6) . . . . ?
C5 C1 C8 C9 -173.1(6) . . . . ?
C2 C1 C8 C9 -0.2(12) . . . . ?
Fe1 C1 C8 C9 -94.8(7) . . . . ?
C5 C1 C8 C7 3.4(6) . . . . ?
C2 C1 C8 C7 176.3(7) . . . . ?
Fe1 C1 C8 C7 81.7(5) . . . . ?
C7 C8 C9 C10 1.7(10) . . . . ?
C1 C8 C9 C10 177.8(6) . . . . ?
C8 C9 C10 C11 -2.8(12) . . . . ?
C9 C10 C11 C12 2.7(14) . . . . ?
C10 C11 C12 C7 -1.2(12) . . . . ?
C8 C7 C12 C11 0.1(9) . . . . ?
C6 C7 C12 C11 -179.4(6) . . . . ?
C20 C16 C17 C18 -1.1(8) . . . . ?
Fe1 C16 C17 C18 -61.0(4) . . . . ?
C20 C16 C17 Fe1 59.9(5) . . . . ?
C16 C17 C18 C19 1.1(8) . . . . ?
Fe1 C17 C18 C19 -60.6(5) . . . . ?
C16 C17 C18 Fe1 61.7(5) . . . . ?
C17 C18 C19 C20 -0.7(9) . . . . ?
Fe1 C18 C19 C20 -60.5(5) . . . . ?
C17 C18 C19 Fe1 59.8(5) . . . . ?
C18 C19 C20 C16 0.0(9) . . . . ?
Fe1 C19 C20 C16 -60.0(5) . . . . ?
C18 C19 C20 Fe1 59.9(5) . . . . ?
C17 C16 C20 C19 0.8(8) . . . . ?
Fe1 C16 C20 C19 60.3(5) . . . . ?
C17 C16 C20 Fe1 -59.6(5) . . . . ?
